data_7246847
loop_
_publ_author_name
'Mojzych, Ilona'
'Zawadzka, Anna'
'Kaczy&#x144;ska, Katarzyna'
'Wojciechowski, Piotr'
'Zaj&#x105;c, Dominika'
'Chotkowski, Maciej'
'Wiktorska, Katarzyna'
'Maurin, Jan K.'
'Mazur, Maciej'

_publ_section_title
;
 A tetrahydroacridine derivative and its conjugate with gold
 nanoparticles: promising agents for the treatment of Alzheimer's disease.
;
_journal_issue 25
_journal_name_full 'Physical chemistry chemical physics : PCCP'
_journal_page_first 16796
_journal_page_last 16806
_journal_paper_doi 10.1039/d3cp00767g
_journal_volume 25
_journal_year 2023
_chemical_formula_moiety '(C15 H17 Cl N3)^+^, Cl^-^, 2(H2 O)'
_chemical_formula_sum 'C15 H21 Cl2 N3 O2'
_chemical_formula_weight 346.25
_chemical_melting_point 393
_chemical_name_systematic
'6-chloro-1,2,3,4,9,10,11,12-octahydro- [1,4]-diazepine-[5,6,7-kl]-acridine  monohydrochloride dihydrate'
_space_group_IT_number 2
_space_group_name_Hall '-P 1'
_space_group_name_H-M_alt 'P -1'
_symmetry_cell_setting triclinic
_symmetry_space_group_name_Hall '-P 1'
_symmetry_space_group_name_H-M 'P -1'
_atom_sites_solution_hydrogens geom
_atom_sites_solution_primary direct
_atom_sites_solution_secondary difmap
_audit_creation_method SHELXL-97
_audit_update_record
;
2022-07-06 deposited with the CCDC.	2023-05-29 downloaded from the CCDC.
;
_cell_angle_alpha 111.519(6)
_cell_angle_beta 96.992(5)
_cell_angle_gamma 92.865(6)
_cell_formula_units_Z 2
_cell_length_a 7.0963(5)
_cell_length_b 9.7638(7)
_cell_length_c 12.7882(7)
_cell_measurement_reflns_used 2853
_cell_measurement_temperature 293(2)
_cell_measurement_theta_max 69.7954
_cell_measurement_theta_min 3.7553
_cell_volume 813.85(10)
_computing_cell_refinement
;
CrysAlisPro, Oxford Diffraction Ltd.,
Version 1.171.33.66 (release 28-04-2010 CrysAlis171 .NET)
(compiled Apr 28 2010,14:27:37)
;
_computing_data_collection
;
CrysAlisPro, Oxford Diffraction Ltd.,
Version 1.171.33.66 (release 28-04-2010 CrysAlis171 .NET)
(compiled Apr 28 2010,14:27:37)
;
_computing_data_reduction
;
CrysAlisPro, Oxford Diffraction Ltd.,
Version 1.171.33.66 (release 28-04-2010 CrysAlis171 .NET)
(compiled Apr 28 2010,14:27:37)
;
_computing_molecular_graphics
;
 X-Seed - A Software Tool for Supramolecular Crystallography. L.J. Barbour, 
 J. Supramol.  Chem. 2001, 1, 189-191, doi:10.1016/S1472-7862(02)00030-8.
 ShelXle: A  graphical user interface for SHELXL. C.B.H\"ubschle, G.M.Sheldrick,
 B.Dittrich, J. Appl. Cryst. 2011, 44, 1281-1284, doi:10.1107/S0021889811043202.
;
_computing_publication_material
;
 XL- CRYSTAL STRUCTURE REFINEMENT - SHELXTL Ver. 6.12 W95/98/NT/2000/ME,
 Bruker-AXS
;
_computing_structure_refinement
;
 XL- CRYSTAL STRUCTURE REFINEMENT - SHELXTL Ver.6.12 W95/98/NT/2000/ME, 
 Bruker-AXS
;
_computing_structure_solution 'SHELXS-97 (Sheldrick, 1990)'
_diffrn_ambient_temperature 293(2)
_diffrn_detector_area_resol_mean 10.4922
_diffrn_measured_fraction_theta_full 0.982
_diffrn_measured_fraction_theta_max 0.982
_diffrn_measurement_device_type 'Xcalibur, Ruby'
_diffrn_measurement_method '\w scans'
_diffrn_radiation_monochromator graphite
_diffrn_radiation_source 'Enhance (Cu) X-ray Source'
_diffrn_radiation_type CuK\a
_diffrn_radiation_wavelength 1.54178
_diffrn_reflns_av_R_equivalents 0.0764
_diffrn_reflns_av_sigmaI/netI 0.0824
_diffrn_reflns_limit_h_max 7
_diffrn_reflns_limit_h_min -8
_diffrn_reflns_limit_k_max 11
_diffrn_reflns_limit_k_min -11
_diffrn_reflns_limit_l_max 15
_diffrn_reflns_limit_l_min -15
_diffrn_reflns_number 14996
_diffrn_reflns_theta_full 69.92
_diffrn_reflns_theta_max 69.92
_diffrn_reflns_theta_min 3.76
_exptl_absorpt_coefficient_mu 3.679
_exptl_absorpt_correction_T_max 0.924
_exptl_absorpt_correction_T_min 0.691
_exptl_absorpt_correction_type analytical
_exptl_absorpt_process_details
;
CrysAlisPro, Oxford Diffraction Ltd.,
Version 1.171.33.66 (release 28-04-2010 CrysAlis171 .NET)
(compiled Apr 28 2010,14:27:37)
Analytical numeric absorption correction using a multifaceted crystal
			model based on expressions derived by R.C. Clark & J.S. Reid.
(Clark, R. C. & Reid, J. S. (1995). Acta Cryst. A51, 887-897)
;
_exptl_crystal_colour 'pale yellow'
_exptl_crystal_density_diffrn 1.413
_exptl_crystal_density_method 'not measured'
_exptl_crystal_description block
_exptl_crystal_F_000 364
_exptl_crystal_size_max 0.1914
_exptl_crystal_size_mid 0.0456
_exptl_crystal_size_min 0.0246
_refine_diff_density_max 0.245
_refine_diff_density_min -0.204
_refine_diff_density_rms 0.040
_refine_ls_extinction_coef 0.0016(2)
_refine_ls_extinction_expression Fc^*^=kFc[1+0.001xFc^2^\l^3^/sin(2\q)]^-1/4^
_refine_ls_extinction_method SHELXL
_refine_ls_goodness_of_fit_ref 0.762
_refine_ls_hydrogen_treatment mixed
_refine_ls_matrix_type full
_refine_ls_number_parameters 221
_refine_ls_number_reflns 3030
_refine_ls_number_restraints 0
_refine_ls_restrained_S_all 0.762
_refine_ls_R_factor_all 0.0880
_refine_ls_R_factor_gt 0.0364
_refine_ls_shift/su_max 0.000
_refine_ls_shift/su_mean 0.000
_refine_ls_structure_factor_coef Fsqd
_refine_ls_weighting_details 'calc w=1/[\s^2^(Fo^2^)+(0.0366P)^2^+0.0000P] where P=(Fo^2^+2Fc^2^)/3'
_refine_ls_weighting_scheme calc
_refine_ls_wR_factor_gt 0.0702
_refine_ls_wR_factor_ref 0.0791
_reflns_number_gt 1579
_reflns_number_total 3030
_reflns_threshold_expression >2sigma(I)
_cod_data_source_file d3cp00767g2.cif
_cod_data_source_block zc205abs
_cod_depositor_comments 'Adding full bibliography for 7246847.cif.'
_cod_original_cell_volume 813.85(9)
_cod_database_code 7246847

loop_
_symmetry_equiv_pos_as_xyz
'x, y, z'
'-x, -y, -z'

loop_
_atom_site_label
_atom_site_type_symbol
_atom_site_fract_x
_atom_site_fract_y
_atom_site_fract_z
_atom_site_U_iso_or_equiv
_atom_site_adp_type
_atom_site_occupancy
_atom_site_symmetry_multiplicity
_atom_site_calc_flag
_atom_site_refinement_flags
_atom_site_disorder_assembly
_atom_site_disorder_group
Cl1 Cl 0.24432(12) 0.83252(8) 1.21904(6) 0.0625(2) Uani 1 1 d . . .
N1 N 0.2129(3) 0.8287(2) 0.82276(17) 0.0437(6) Uani 1 1 d . . .
H1 H 0.198(4) 0.734(3) 0.807(2) 0.052 Uiso 1 1 d . . .
C2 C 0.2203(4) 0.8832(3) 0.7412(2) 0.0399(6) Uani 1 1 d . . .
C3 C 0.2056(5) 0.7717(3) 0.6228(2) 0.0594(8) Uani 1 1 d . . .
H3A H 0.1063 0.6934 0.6110 0.071 Uiso 1 1 calc R . .
H3B H 0.3252 0.7280 0.6132 0.071 Uiso 1 1 calc R . .
C4 C 0.1609(5) 0.8389(3) 0.5343(2) 0.0760(10) Uani 1 1 d . . .
H4A H 0.1852 0.7708 0.4612 0.091 Uiso 1 1 calc R . .
H4B H 0.0268 0.8545 0.5273 0.091 Uiso 1 1 calc R . .
C5 C 0.2767(5) 0.9800(3) 0.5646(2) 0.0673(9) Uani 1 1 d . . .
H5A H 0.2482 1.0177 0.5047 0.081 Uiso 1 1 calc R . .
H5B H 0.4106 0.9635 0.5700 0.081 Uiso 1 1 calc R . .
C6 C 0.2418(4) 1.0953(3) 0.6765(2) 0.0484(7) Uani 1 1 d . . .
H6A H 0.3418 1.1767 0.7015 0.058 Uiso 1 1 calc R . .
H6B H 0.1212 1.1340 0.6647 0.058 Uiso 1 1 calc R . .
C7 C 0.2372(4) 1.0332(3) 0.7684(2) 0.0387(6) Uani 1 1 d . . .
C8 C 0.2429(3) 1.1304(2) 0.8838(2) 0.0365(6) Uani 1 1 d . . .
C9 C 0.2608(3) 1.0721(2) 0.97286(19) 0.0353(6) Uani 1 1 d . . .
C10 C 0.2948(4) 1.1511(3) 1.0939(2) 0.0414(6) Uani 1 1 d . . .
C11 C 0.2830(4) 1.0738(3) 1.1666(2) 0.0464(7) Uani 1 1 d . . .
H11 H 0.2965 1.1259 1.2447 0.056 Uiso 1 1 calc R . .
C12 C 0.2519(4) 0.9220(3) 1.1238(2) 0.0436(7) Uani 1 1 d . . .
C13 C 0.2318(4) 0.8405(3) 1.0111(2) 0.0416(6) Uani 1 1 d . . .
H13 H 0.2161 0.7377 0.9841 0.050 Uiso 1 1 calc R . .
C14 C 0.2351(4) 0.9138(2) 0.9365(2) 0.0373(6) Uani 1 1 d . . .
N15 N 0.2317(3) 1.2733(2) 0.90178(18) 0.0460(6) Uani 1 1 d . . .
H15 H 0.216(4) 1.299(3) 0.846(2) 0.055 Uiso 1 1 d . . .
C16 C 0.2156(4) 1.3941(3) 1.0063(2) 0.0474(7) Uani 1 1 d . . .
H16A H 0.0944 1.3785 1.0300 0.057 Uiso 1 1 calc R . .
H16B H 0.2175 1.4857 0.9929 0.057 Uiso 1 1 calc R . .
C17 C 0.3733(4) 1.4079(3) 1.0987(2) 0.0545(8) Uani 1 1 d . . .
H17A H 0.4930 1.3979 1.0685 0.065 Uiso 1 1 calc R . .
H17B H 0.3817 1.5057 1.1578 0.065 Uiso 1 1 calc R . .
N18 N 0.3471(4) 1.2998(2) 1.14725(19) 0.0584(7) Uani 1 1 d . . .
H18 H 0.339(4) 1.330(3) 1.219(2) 0.070 Uiso 1 1 d . . .
Cl2 Cl 0.10635(11) 0.48162(7) 0.75409(6) 0.0579(2) Uani 1 1 d . . .
O1 O 0.2900(4) 1.4693(3) 1.37674(19) 0.0782(8) Uani 1 1 d . . .
H1A H 0.286(6) 1.432(4) 1.424(3) 0.117 Uiso 1 1 d . . .
H1B H 0.189(6) 1.488(5) 1.351(3) 0.117 Uiso 1 1 d . . .
O2 O 0.3503(5) 1.3592(3) 1.5469(2) 0.0981(10) Uani 1 1 d . . .
H2A H 0.288(7) 1.389(5) 1.595(4) 0.147 Uiso 1 1 d . . .
H2B H 0.451(7) 1.409(6) 1.572(4) 0.147 Uiso 1 1 d . . .

loop_
_atom_site_aniso_label
_atom_site_aniso_U_11
_atom_site_aniso_U_22
_atom_site_aniso_U_33
_atom_site_aniso_U_23
_atom_site_aniso_U_13
_atom_site_aniso_U_12
Cl1 0.0684(6) 0.0721(5) 0.0615(5) 0.0431(4) 0.0069(4) 0.0066(4)
N1 0.0561(17) 0.0289(11) 0.0446(13) 0.0127(11) 0.0054(11) 0.0050(11)
C2 0.0437(18) 0.0352(14) 0.0381(14) 0.0114(12) 0.0036(12) 0.0057(12)
C3 0.085(3) 0.0428(16) 0.0442(16) 0.0100(13) 0.0064(16) 0.0080(16)
C4 0.124(3) 0.0551(19) 0.0423(17) 0.0127(15) 0.0061(18) 0.010(2)
C5 0.103(3) 0.062(2) 0.0444(17) 0.0230(15) 0.0243(17) 0.0179(19)
C6 0.057(2) 0.0457(15) 0.0463(16) 0.0211(13) 0.0092(14) 0.0064(14)
C7 0.0406(18) 0.0367(14) 0.0385(14) 0.0138(11) 0.0042(12) 0.0065(12)
C8 0.0319(17) 0.0350(14) 0.0427(14) 0.0145(12) 0.0060(12) 0.0051(11)
C9 0.0326(17) 0.0314(13) 0.0412(14) 0.0124(11) 0.0059(12) 0.0062(11)
C10 0.0435(18) 0.0365(15) 0.0429(15) 0.0127(12) 0.0056(13) 0.0114(12)
C11 0.0481(19) 0.0493(17) 0.0415(15) 0.0170(13) 0.0040(13) 0.0114(13)
C12 0.0360(18) 0.0516(17) 0.0499(17) 0.0270(14) 0.0036(13) 0.0096(13)
C13 0.0423(18) 0.0352(14) 0.0496(17) 0.0189(13) 0.0052(13) 0.0051(12)
C14 0.0363(17) 0.0346(14) 0.0408(14) 0.0142(12) 0.0045(11) 0.0060(12)
N15 0.0654(17) 0.0337(12) 0.0405(13) 0.0162(10) 0.0053(11) 0.0076(11)
C16 0.056(2) 0.0335(14) 0.0518(16) 0.0141(12) 0.0097(14) 0.0088(13)
C17 0.066(2) 0.0381(15) 0.0521(17) 0.0110(13) 0.0022(15) 0.0032(14)
N18 0.095(2) 0.0362(13) 0.0388(13) 0.0088(11) 0.0053(13) 0.0098(12)
Cl2 0.0794(6) 0.0379(4) 0.0550(4) 0.0183(3) 0.0030(4) 0.0039(4)
O1 0.089(2) 0.0884(17) 0.0514(14) 0.0189(12) 0.0091(13) 0.0203(15)
O2 0.117(3) 0.090(2) 0.092(2) 0.0356(17) 0.0322(19) 0.0031(17)

loop_
_atom_type_symbol
_atom_type_description
_atom_type_scat_dispersion_real
_atom_type_scat_dispersion_imag
_atom_type_scat_source
C C 0.0181 0.0091 'International Tables Vol C Tables 4.2.6.8 and 6.1.1.4'
H H 0.0000 0.0000 'International Tables Vol C Tables 4.2.6.8 and 6.1.1.4'
N N 0.0311 0.0180 'International Tables Vol C Tables 4.2.6.8 and 6.1.1.4'
Cl Cl 0.3639 0.7018 'International Tables Vol C Tables 4.2.6.8 and 6.1.1.4'
O O 0.0492 0.0322 'International Tables Vol C Tables 4.2.6.8 and 6.1.1.4'

loop_
_geom_angle_atom_site_label_1
_geom_angle_atom_site_label_2
_geom_angle_atom_site_label_3
_geom_angle
_geom_angle_site_symmetry_1
_geom_angle_site_symmetry_3
_geom_angle_publ_flag
C2 N1 C14 124.1(2) . . ?
C2 N1 H1 121.2(17) . . ?
C14 N1 H1 114.6(16) . . ?
N1 C2 C7 120.1(2) . . ?
N1 C2 C3 116.0(2) . . ?
C7 C2 C3 123.8(2) . . ?
C2 C3 C4 112.3(2) . . ?
C2 C3 H3A 109.1 . . ?
C4 C3 H3A 109.1 . . ?
C2 C3 H3B 109.1 . . ?
C4 C3 H3B 109.1 . . ?
H3A C3 H3B 107.9 . . ?
C5 C4 C3 111.3(3) . . ?
C5 C4 H4A 109.4 . . ?
C3 C4 H4A 109.4 . . ?
C5 C4 H4B 109.4 . . ?
C3 C4 H4B 109.4 . . ?
H4A C4 H4B 108.0 . . ?
C4 C5 C6 112.7(2) . . ?
C4 C5 H5A 109.0 . . ?
C6 C5 H5A 109.0 . . ?
C4 C5 H5B 109.0 . . ?
C6 C5 H5B 109.0 . . ?
H5A C5 H5B 107.8 . . ?
C7 C6 C5 112.4(2) . . ?
C7 C6 H6A 109.1 . . ?
C5 C6 H6A 109.1 . . ?
C7 C6 H6B 109.1 . . ?
C5 C6 H6B 109.1 . . ?
H6A C6 H6B 107.8 . . ?
C2 C7 C8 119.5(2) . . ?
C2 C7 C6 120.4(2) . . ?
C8 C7 C6 120.1(2) . . ?
N15 C8 C7 116.1(2) . . ?
N15 C8 C9 124.1(2) . . ?
C7 C8 C9 119.8(2) . . ?
C14 C9 C10 115.0(2) . . ?
C14 C9 C8 116.1(2) . . ?
C10 C9 C8 128.8(2) . . ?
N18 C10 C11 115.1(2) . . ?
N18 C10 C9 125.0(2) . . ?
C11 C10 C9 119.8(2) . . ?
C12 C11 C10 120.8(2) . . ?
C12 C11 H11 119.6 . . ?
C10 C11 H11 119.6 . . ?
C13 C12 C11 122.1(2) . . ?
C13 C12 Cl1 119.4(2) . . ?
C11 C12 Cl1 118.5(2) . . ?
C12 C13 C14 118.5(2) . . ?
C12 C13 H13 120.7 . . ?
C14 C13 H13 120.7 . . ?
N1 C14 C13 117.3(2) . . ?
N1 C14 C9 119.3(2) . . ?
C13 C14 C9 123.4(2) . . ?
C8 N15 C16 128.8(2) . . ?
C8 N15 H15 119.0(18) . . ?
C16 N15 H15 111.6(18) . . ?
N15 C16 C17 111.9(2) . . ?
N15 C16 H16A 109.2 . . ?
C17 C16 H16A 109.2 . . ?
N15 C16 H16B 109.2 . . ?
C17 C16 H16B 109.2 . . ?
H16A C16 H16B 107.9 . . ?
N18 C17 C16 112.6(2) . . ?
N18 C17 H17A 109.1 . . ?
C16 C17 H17A 109.1 . . ?
N18 C17 H17B 109.1 . . ?
C16 C17 H17B 109.1 . . ?
H17A C17 H17B 107.8 . . ?
C10 N18 C17 129.0(2) . . ?
C10 N18 H18 111.4(19) . . ?
C17 N18 H18 118.3(19) . . ?
H1A O1 H1B 117(4) . . ?
H2A O2 H2B 104(5) . . ?

loop_
_geom_bond_atom_site_label_1
_geom_bond_atom_site_label_2
_geom_bond_distance
_geom_bond_site_symmetry_2
_geom_bond_publ_flag
Cl1 C12 1.744(2) . ?
N1 C2 1.338(3) . ?
N1 C14 1.369(3) . ?
N1 H1 0.87(2) . ?
C2 C7 1.371(3) . ?
C2 C3 1.494(3) . ?
C3 C4 1.513(4) . ?
C3 H3A 0.9700 . ?
C3 H3B 0.9700 . ?
C4 C5 1.463(4) . ?
C4 H4A 0.9700 . ?
C4 H4B 0.9700 . ?
C5 C6 1.519(3) . ?
C5 H5A 0.9700 . ?
C5 H5B 0.9700 . ?
C6 C7 1.510(3) . ?
C6 H6A 0.9700 . ?
C6 H6B 0.9700 . ?
C7 C8 1.426(3) . ?
C8 N15 1.336(3) . ?
C8 C9 1.444(3) . ?
C9 C14 1.435(3) . ?
C9 C10 1.437(3) . ?
C10 N18 1.367(3) . ?
C10 C11 1.403(3) . ?
C11 C12 1.374(3) . ?
C11 H11 0.9300 . ?
C12 C13 1.352(3) . ?
C13 C14 1.388(3) . ?
C13 H13 0.9300 . ?
N15 C16 1.444(3) . ?
N15 H15 0.84(2) . ?
C16 C17 1.488(3) . ?
C16 H16A 0.9700 . ?
C16 H16B 0.9700 . ?
C17 N18 1.423(3) . ?
C17 H17A 0.9700 . ?
C17 H17B 0.9700 . ?
N18 H18 0.87(3) . ?
O1 H1A 0.81(4) . ?
O1 H1B 0.81(4) . ?
O2 H2A 0.78(4) . ?
O2 H2B 0.80(5) . ?

loop_
_geom_hbond_atom_site_label_D
_geom_hbond_atom_site_label_H
_geom_hbond_atom_site_label_A
_geom_hbond_distance_DH
_geom_hbond_distance_HA
_geom_hbond_distance_DA
_geom_hbond_angle_DHA
_geom_hbond_site_symmetry_A
N1 H1 Cl2 0.87(2) 2.33(3) 3.198(2) 170(2) .
N15 H15 Cl2 0.84(2) 2.57(3) 3.330(2) 151(2) 1_565
N18 H18 O1 0.87(3) 2.06(3) 2.883(3) 158(3) .
O1 H1A O2 0.81(4) 1.97(4) 2.758(4) 165(4) .
O1 H1B Cl2 0.81(4) 2.44(4) 3.243(3) 172(4) 2_577
O2 H2A Cl2 0.78(4) 2.45(4) 3.232(3) 177(5) 1_566
O2 H2B O1 0.80(5) 2.04(5) 2.835(4) 175(5) 2_688

loop_
_geom_torsion_atom_site_label_1
_geom_torsion_atom_site_label_2
_geom_torsion_atom_site_label_3
_geom_torsion_atom_site_label_4
_geom_torsion
_geom_torsion_site_symmetry_1
_geom_torsion_site_symmetry_2
_geom_torsion_site_symmetry_3
_geom_torsion_site_symmetry_4
_geom_torsion_publ_flag
C14 N1 C2 C7 -5.0(4) . . . . ?
C14 N1 C2 C3 176.1(3) . . . . ?
N1 C2 C3 C4 164.3(3) . . . . ?
C7 C2 C3 C4 -14.6(4) . . . . ?
C2 C3 C4 C5 44.3(4) . . . . ?
C3 C4 C5 C6 -61.1(4) . . . . ?
C4 C5 C6 C7 45.2(4) . . . . ?
N1 C2 C7 C8 -1.3(4) . . . . ?
C3 C2 C7 C8 177.6(3) . . . . ?
N1 C2 C7 C6 -178.8(2) . . . . ?
C3 C2 C7 C6 0.1(4) . . . . ?
C5 C6 C7 C2 -14.6(4) . . . . ?
C5 C6 C7 C8 167.9(2) . . . . ?
C2 C7 C8 N15 -170.6(2) . . . . ?
C6 C7 C8 N15 6.9(4) . . . . ?
C2 C7 C8 C9 9.6(4) . . . . ?
C6 C7 C8 C9 -172.9(2) . . . . ?
N15 C8 C9 C14 168.8(2) . . . . ?
C7 C8 C9 C14 -11.5(3) . . . . ?
N15 C8 C9 C10 -9.0(4) . . . . ?
C7 C8 C9 C10 170.7(3) . . . . ?
C14 C9 C10 N18 171.2(3) . . . . ?
C8 C9 C10 N18 -11.0(4) . . . . ?
C14 C9 C10 C11 -6.0(4) . . . . ?
C8 C9 C10 C11 171.8(3) . . . . ?
N18 C10 C11 C12 -173.1(2) . . . . ?
C9 C10 C11 C12 4.4(4) . . . . ?
C10 C11 C12 C13 0.2(4) . . . . ?
C10 C11 C12 Cl1 178.5(2) . . . . ?
C11 C12 C13 C14 -2.7(4) . . . . ?
Cl1 C12 C13 C14 179.0(2) . . . . ?
C2 N1 C14 C13 -177.3(2) . . . . ?
C2 N1 C14 C9 2.5(4) . . . . ?
C12 C13 C14 N1 -179.5(2) . . . . ?
C12 C13 C14 C9 0.6(4) . . . . ?
C10 C9 C14 N1 -176.2(2) . . . . ?
C8 C9 C14 N1 5.7(3) . . . . ?
C10 C9 C14 C13 3.6(4) . . . . ?
C8 C9 C14 C13 -174.4(2) . . . . ?
C7 C8 N15 C16 173.5(3) . . . . ?
C9 C8 N15 C16 -6.7(4) . . . . ?
C8 N15 C16 C17 55.8(4) . . . . ?
N15 C16 C17 N18 -76.9(3) . . . . ?
C11 C10 N18 C17 179.4(3) . . . . ?
C9 C10 N18 C17 2.1(5) . . . . ?
C16 C17 N18 C10 45.9(4) . . . . ?
